data_4515540
loop_
_publ_author_name
'Noh, Hyunho'
'Kung, Chung-Wei'
'Otake, Ken-ichi'
'Peters, Aaron W.'
'Li, Zhanyong'
'Liao, Yijun'
'Gong, Xinyi'
'Farha, Omar K.'
'Hupp, Joseph T.'

_publ_section_title
;
 Redox-Mediator-Assisted Electrocatalytic Hydrogen Evolution from Water by
 a Molybdenum Sulfide-Functionalized Metal--Organic Framework
;
_journal_issue 10
_journal_name_full 'ACS Catalysis'
_journal_page_first 9848
_journal_paper_doi 10.1021/acscatal.8b02921
_journal_volume 8
_journal_year 2018
_chemical_formula_moiety 'C88 H44 O32 Zr6 (Mo O2)1.84 (Mo O3)0.40'
_chemical_formula_sum 'C88 H44 Mo2.24 O36.88 Zr6'
_chemical_formula_weight 2453.53
_space_group_crystal_system hexagonal
_space_group_IT_number 191
_space_group_name_Hall '-P 6 2'
_space_group_name_H-M_alt 'P 6/m m m'
_atom_sites_solution_hydrogens geom
_audit_creation_method SHELXL-2017/1
_audit_update_record
;
2018-01-18 deposited with the CCDC.
2018-01-18 downloaded from the CCDC.
;
_cell_angle_alpha 90
_cell_angle_beta 90
_cell_angle_gamma 120
_cell_formula_units_Z 3
_cell_length_a 39.4657(12)
_cell_length_b 39.4657(12)
_cell_length_c 16.3953(5)
_cell_measurement_reflns_used 3584
_cell_measurement_temperature 100(2)
_cell_measurement_theta_max 22.96
_cell_measurement_theta_min 2.38
_cell_volume 22115.1(12)
_computing_cell_refinement 'Bruker SAINT'
_computing_data_collection 'Bruker APEX2'
_computing_data_reduction 'Bruker SAINT'
_computing_publication_material 'Yadokari-XG (Wakita, Nemoto et al., 2009)'
_computing_structure_refinement 'SHELXL-2017/1 (Sheldrick, 2017)'
_computing_structure_solution 'SHELXT 2014/5 (Sheldrick, 2014)'
_diffrn_ambient_temperature 100(2)
_diffrn_measured_fraction_theta_full 0.994
_diffrn_measured_fraction_theta_max 0.994
_diffrn_measurement_device_type 'Bruker APEX-II CCD'
_diffrn_measurement_method '\f and \w scans'
_diffrn_radiation_type MoK\a
_diffrn_radiation_wavelength 0.71073
_diffrn_reflns_av_R_equivalents 0.1767
_diffrn_reflns_av_unetI/netI 0.0801
_diffrn_reflns_Laue_measured_fraction_full 0.994
_diffrn_reflns_Laue_measured_fraction_max 0.994
_diffrn_reflns_limit_h_max 44
_diffrn_reflns_limit_h_min -30
_diffrn_reflns_limit_k_max 18
_diffrn_reflns_limit_k_min -44
_diffrn_reflns_limit_l_max 18
_diffrn_reflns_limit_l_min -18
_diffrn_reflns_number 76098
_diffrn_reflns_point_group_measured_fraction_full 0.994
_diffrn_reflns_point_group_measured_fraction_max 0.994
_diffrn_reflns_theta_full 23.921
_diffrn_reflns_theta_max 23.921
_diffrn_reflns_theta_min 0.596
_diffrn_source 'MoK\a I\mS microfocus source with MX Optics'
_exptl_absorpt_coefficient_mu 0.323
_exptl_absorpt_correction_T_max 1.0000
_exptl_absorpt_correction_T_min 0.8762
_exptl_absorpt_correction_type multi-scan
_exptl_absorpt_process_details '(SADABS-2014/5; Krause et al., 2015)'
_exptl_crystal_colour yellow
_exptl_crystal_density_diffrn 0.564
_exptl_crystal_density_method 'not measured'
_exptl_crystal_description block
_exptl_crystal_F_000 3673
_exptl_crystal_size_max 0.030
_exptl_crystal_size_mid 0.030
_exptl_crystal_size_min 0.020
_refine_diff_density_max 1.798
_refine_diff_density_min -1.183
_refine_diff_density_rms 0.108
_refine_ls_extinction_method none
_refine_ls_goodness_of_fit_ref 1.072
_refine_ls_hydrogen_treatment constr
_refine_ls_matrix_type full
_refine_ls_number_parameters 187
_refine_ls_number_reflns 6396
_refine_ls_number_restraints 22
_refine_ls_restrained_S_all 1.078
_refine_ls_R_factor_all 0.1008
_refine_ls_R_factor_gt 0.0763
_refine_ls_shift/su_max 0.001
_refine_ls_shift/su_mean 0.000
_refine_ls_structure_factor_coef Fsqd
_refine_ls_weighting_details 'w=1/[\s^2^(Fo^2^)+(0.1347P)^2^+28.7160P] where P=(Fo^2^+2Fc^2^)/3'
_refine_ls_weighting_scheme calc
_refine_ls_wR_factor_gt 0.2223
_refine_ls_wR_factor_ref 0.2365
_reflns_Friedel_coverage 0.000
_reflns_number_gt 4471
_reflns_number_total 6396
_reflns_threshold_expression 'I > 2\s(I)'
_cod_data_source_file cs8b02921_si_002.cif
_cod_data_source_block NU1000-MoOx-SIM
_cod_original_cell_volume 22115.1(15)
_cod_database_code 4515540
_shelx_shelxl_version_number 2017/1
_shelx_space_group_comment
;
The symmetry employed for this shelxl refinement is uniquely defined
by the following loop, which should always be used as a source of
symmetry information in preference to the above space-group names.
They are only intended as comments.
;

loop_
_space_group_symop_operation_xyz
'x, y, z'
'-x, -y, z'
'-y, x-y, z'
'-x+y, -x, z'
'x-y, x, z'
'y, -x+y, z'
'x-y, -y, -z'
'-x, -x+y, -z'
'y, x, -z'
'-y, -x, -z'
'x, x-y, -z'
'-x+y, y, -z'
'-x, -y, -z'
'x, y, -z'
'y, -x+y, -z'
'x-y, x, -z'
'-x+y, -x, -z'
'-y, x-y, -z'
'-x+y, y, z'
'x, x-y, z'
'-y, -x, z'
'y, x, z'
'-x, -x+y, z'
'x-y, -y, z'

loop_
_atom_site_label
_atom_site_type_symbol
_atom_site_fract_x
_atom_site_fract_y
_atom_site_fract_z
_atom_site_U_iso_or_equiv
_atom_site_adp_type
_atom_site_occupancy
_atom_site_site_symmetry_order
_atom_site_calc_flag
_atom_site_refinement_flags_posn
_atom_site_refinement_flags_adp
_atom_site_refinement_flags_occupancy
_atom_site_disorder_assembly
_atom_site_disorder_group
C1 C 0.09347(16) 0.60162(17) 0.6332(4) 0.0367(15) Uani 1 1 d . . . . .
C2 C 0.12468(17) 0.63430(19) 0.6842(3) 0.0473(19) Uani 1 1 d . . . . .
C3 C 0.16245(19) 0.6426(2) 0.6750(4) 0.062(2) Uani 1 1 d . . . . .
H1 H 0.168769 0.628440 0.637016 0.075 Uiso 1 1 calc R U . . .
C4 C 0.1920(2) 0.6726(2) 0.7228(4) 0.077(3) Uani 1 1 d . . . . .
H2 H 0.218440 0.679037 0.716120 0.092 Uiso 1 1 calc R U . . .
C5 C 0.1827(2) 0.6925(2) 0.7784(4) 0.063(2) Uani 1 1 d . . . . .
C6 C 0.1439(2) 0.6829(2) 0.7856(5) 0.076(3) Uani 1 1 d . . . . .
H3 H 0.137336 0.696674 0.824034 0.092 Uiso 1 1 calc R U . . .
C7 C 0.1154(2) 0.6550(2) 0.7405(4) 0.067(2) Uani 1 1 d . . . . .
H4 H 0.089103 0.649366 0.746614 0.081 Uiso 1 1 calc R U . . .
C8 C 0.24565(19) 0.75435(19) 0.7884(5) 0.069(4) Uani 1 2 d S T P . .
H5 H 0.245515 0.754484 0.730489 0.083 Uiso 1 2 calc R U P . .
C9 C 0.2157(2) 0.7242(2) 0.8266(4) 0.072(3) Uani 1 1 d . . . . .
C10 C 0.2143(2) 0.7242(2) 0.9120(4) 0.078(3) Uani 1 1 d . . . . .
C11 C 0.1837(2) 0.6921(2) 0.9590(4) 0.085(3) Uani 1 1 d . . . . .
H6 H 0.163195 0.670627 0.930868 0.102 Uiso 1 1 calc R U . . .
C12 C 0.2450(2) 0.7550(2) 0.9576(6) 0.076(4) Uani 1 2 d S T P . .
Mo1 Mo -0.01942(6) 0.49029(3) 0.21367(12) 0.0515(6) Uani 0.4 2 d DS T P A 2
O1 O 0.05815(12) 0.59346(12) 0.6491(2) 0.0435(11) Uani 1 1 d . . . . .
O2 O 0.10407(10) 0.58611(12) 0.5821(2) 0.0345(10) Uani 1 1 d . . . . .
O3 O 0.03588(19) 0.51794(9) 0.3916(4) 0.067(2) Uani 1 2 d S TU P A .
O4 O 0.03601(16) 0.47174(16) 0.500000 0.0395(15) Uiso 1 2 d S . P A .
O5 O 0.000000 0.59930(16) 0.4250(5) 0.0571(19) Uani 1 2 d S T P A .
O6 O 0.000000 0.53710(18) 0.2617(4) 0.0488(17) Uani 1 2 d S T P . .
Zr1 Zr 0.07150(3) 0.53575(2) 0.500000 0.0214(3) Uani 1 4 d S T P . .
Zr2 Zr 0.000000 0.54531(2) 0.39247(4) 0.0244(3) Uani 1 2 d S T P A .
O7 O 0.000000 0.500000 0.1113(11) 0.105(6) Uiso 0.8 4 d DS . P A 2
O8 O -0.0718(5) 0.4641(2) 0.2223(11) 0.060(5) Uiso 0.4 2 d DS . P A 2
Mo2 Mo 0.0159(4) 0.6235(4) 0.500000 0.050(4) Uani 0.06 2 d DS TU P . .
O9 O 0.000000 0.6579(6) 0.500000 0.024(14) Uiso 0.12 4 d DS . P A .
O10 O 0.0681(9) 0.657(3) 0.500000 0.07(4) Uiso 0.06 2 d DS . P A .
Mo3 Mo 0.000000 0.5646(3) 0.1674(5) 0.088(4) Uani 0.1 2 d DS TU P A 1
O11 O 0.000000 0.6202(13) 0.203(4) 0.14(2) Uiso 0.2 2 d DS . P A 1
O12 O -0.057(2) 0.542(3) 0.109(6) 0.06(3) Uiso 0.05 1 d D . P A 1

loop_
_atom_site_aniso_label
_atom_site_aniso_U_11
_atom_site_aniso_U_22
_atom_site_aniso_U_33
_atom_site_aniso_U_23
_atom_site_aniso_U_13
_atom_site_aniso_U_12
C1 0.024(3) 0.034(3) 0.024(3) -0.005(3) -0.005(3) -0.007(3)
C2 0.027(3) 0.051(4) 0.018(3) -0.004(3) -0.007(3) -0.016(3)
C3 0.034(4) 0.071(5) 0.039(4) -0.025(4) -0.004(3) -0.006(4)
C4 0.037(4) 0.089(6) 0.045(5) -0.015(5) -0.004(4) -0.013(4)
C5 0.039(4) 0.059(5) 0.018(3) -0.008(3) -0.002(3) -0.030(4)
C6 0.082(6) 0.050(5) 0.048(5) -0.018(4) 0.014(4) -0.003(4)
C7 0.057(5) 0.071(5) 0.035(4) -0.028(4) -0.003(4) 0.003(4)
C8 0.059(4) 0.059(4) 0.016(5) -0.006(3) 0.006(3) -0.025(6)
C9 0.063(5) 0.052(5) 0.025(4) -0.004(3) -0.002(3) -0.028(4)
C10 0.065(5) 0.067(5) 0.017(3) -0.003(3) 0.000(3) -0.030(4)
C11 0.059(5) 0.066(5) 0.032(4) 0.001(4) -0.004(4) -0.041(4)
C12 0.055(4) 0.055(4) 0.028(5) 0.004(3) -0.004(3) -0.039(5)
Mo1 0.0461(11) 0.0745(13) 0.0244(11) -0.0060(5) -0.0120(9) 0.0230(6)
O1 0.033(3) 0.049(3) 0.025(2) -0.014(2) -0.0018(19) 0.003(2)
O2 0.018(2) 0.047(3) 0.021(2) -0.0058(19) -0.0016(16) 0.0033(19)
O3 0.042(4) 0.078(4) 0.068(5) -0.0241(17) -0.048(3) 0.0211(18)
O5 0.038(4) 0.044(3) 0.087(6) 0.003(3) 0.000 0.0192(19)
O6 0.027(3) 0.077(4) 0.025(3) 0.018(3) 0.000 0.0137(16)
Zr1 0.0114(5) 0.0326(5) 0.0131(5) 0.000 0.000 0.0057(3)
Zr2 0.0171(4) 0.0336(4) 0.0169(4) 0.0049(3) 0.000 0.0085(2)
Mo2 0.085(11) 0.059(8) 0.022(6) 0.000 0.000 0.049(7)
Mo3 0.190(11) 0.092(5) 0.015(4) 0.007(4) 0.000 0.095(6)

loop_
_atom_type_symbol
_atom_type_description
_atom_type_scat_dispersion_real
_atom_type_scat_dispersion_imag
_atom_type_scat_source
C C 0.0033 0.0016 'International Tables Vol C Tables 4.2.6.8 and 6.1.1.4'
O O 0.0106 0.0060 'International Tables Vol C Tables 4.2.6.8 and 6.1.1.4'
Zr Zr -2.9673 0.5597 'International Tables Vol C Tables 4.2.6.8 and 6.1.1.4'
Mo Mo -1.6832 0.6857 'International Tables Vol C Tables 4.2.6.8 and 6.1.1.4'
H H 0.0000 0.0000 'International Tables Vol C Tables 4.2.6.8 and 6.1.1.4'

loop_
_geom_angle_atom_site_label_1
_geom_angle_atom_site_label_2
_geom_angle_atom_site_label_3
_geom_angle
_geom_angle_site_symmetry_1
_geom_angle_site_symmetry_3
O2 C1 O1 127.5(5) . .
O2 C1 C2 117.8(5) . .
O1 C1 C2 114.7(6) . .
C3 C2 C7 120.5(6) . .
C3 C2 C1 118.0(6) . .
C7 C2 C1 121.5(6) . .
C2 C3 C4 119.0(7) . .
C2 C3 H1 120.5 . .
C4 C3 H1 120.5 . .
C5 C4 C3 120.4(7) . .
C5 C4 H2 119.8 . .
C3 C4 H2 119.8 . .
C4 C5 C6 118.4(6) . .
C4 C5 C9 117.5(7) . .
C6 C5 C9 124.1(8) . .
C7 C6 C5 122.6(8) . .
C7 C6 H3 118.7 . .
C5 C6 H3 118.7 . .
C6 C7 C2 119.1(8) . .
C6 C7 H4 120.5 . .
C2 C7 H4 120.5 . .
C9 C8 C9 124.3(8) . 21_665
C9 C8 H5 117.8 . .
C9 C8 H5 117.8 21_665 .
C8 C9 C10 119.0(6) . .
C8 C9 C5 120.4(6) . .
C10 C9 C5 120.4(6) . .
C9 C10 C12 120.3(6) . .
C9 C10 C11 123.1(6) . .
C12 C10 C11 116.5(6) . .
C11 C11 C10 121.9(4) 14_557 .
C11 C11 H6 119.0 14_557 .
C10 C11 H6 119.0 . .
C12 C12 C10 121.6(4) 14_557 .
C12 C12 C10 121.6(4) 14_557 21_665
C10 C12 C10 116.8(8) . 21_665
Mo1 Mo1 O6 68.23(11) 2_565 .
O6 Mo1 O6 109.8(3) 2_565 .
Mo1 Mo1 O8 175.5(6) 2_565 .
O6 Mo1 O8 109.6(3) 2_565 .
O6 Mo1 O8 109.6(3) . .
Mo1 Mo1 O7 68.4(2) 2_565 .
O6 Mo1 O7 105.8(2) 2_565 .
O6 Mo1 O7 105.8(2) . .
O8 Mo1 O7 116.1(6) . .
C1 O1 Zr2 132.3(4) . 14_556
C1 O2 Zr1 132.5(3) . .
Zr1 O3 Zr2 108.3(2) . 2_565
Zr1 O3 Zr2 108.3(2) . .
Zr2 O3 Zr2 111.1(3) 2_565 .
Zr2 O4 Zr2 110.1(2) 2_565 13_566
Zr2 O4 Zr1 107.58(17) 2_565 .
Zr2 O4 Zr1 107.58(17) 13_566 .
Mo2 O5 Mo2 42.9(11) . 8_556
Mo2 O5 Zr2 128.1(6) . .
Mo2 O5 Zr2 128.1(6) 8_556 .
Mo1 O6 Zr2 123.9(3) . .
Mo1 O6 Zr2 123.9(3) 2_565 .
Mo3 O6 Zr2 136.3(5) . .
O3 Zr1 O3 111.2(4) . 14_556
O3 Zr1 O4 71.77(12) . .
O3 Zr1 O4 71.77(12) 14_556 .
O3 Zr1 O4 71.77(12) . 20_565
O3 Zr1 O4 71.78(12) 14_556 20_565
O4 Zr1 O4 112.8(3) . 20_565
O3 Zr1 O2 142.11(11) . 20_565
O3 Zr1 O2 77.39(19) 14_556 20_565
O4 Zr1 O2 76.78(16) . 20_565
O4 Zr1 O2 141.96(10) 20_565 20_565
O3 Zr1 O2 77.39(19) . 11_566
O3 Zr1 O2 142.10(11) 14_556 11_566
O4 Zr1 O2 76.78(16) . 11_566
O4 Zr1 O2 141.96(10) 20_565 11_566
O2 Zr1 O2 75.3(2) 20_565 11_566
O3 Zr1 O2 142.10(11) . .
O3 Zr1 O2 77.40(19) 14_556 .
O4 Zr1 O2 141.96(10) . .
O4 Zr1 O2 76.78(16) 20_565 .
O2 Zr1 O2 75.2(2) 20_565 .
O2 Zr1 O2 119.3(2) 11_566 .
O3 Zr1 O2 77.39(19) . 14_556
O3 Zr1 O2 142.10(11) 14_556 14_556
O4 Zr1 O2 141.96(10) . 14_556
O4 Zr1 O2 76.77(16) 20_565 14_556
O2 Zr1 O2 119.3(2) 20_565 14_556
O2 Zr1 O2 75.2(2) 11_566 14_556
O2 Zr1 O2 75.3(2) . 14_556
O3 Zr1 Zr2 35.98(10) . 2_565
O3 Zr1 Zr2 91.19(18) 14_556 2_565
O4 Zr1 Zr2 35.80(8) . 2_565
O4 Zr1 Zr2 92.25(13) 20_565 2_565
O2 Zr1 Zr2 110.37(11) 20_565 2_565
O2 Zr1 Zr2 74.55(10) 11_566 2_565
O2 Zr1 Zr2 166.11(10) . 2_565
O2 Zr1 Zr2 110.87(10) 14_556 2_565
O3 Zr1 Zr2 91.19(18) . 13_566
O3 Zr1 Zr2 35.97(10) 14_556 13_566
O4 Zr1 Zr2 35.80(8) . 13_566
O4 Zr1 Zr2 92.25(13) 20_565 13_566
O2 Zr1 Zr2 74.55(10) 20_565 13_566
O2 Zr1 Zr2 110.37(11) 11_566 13_566
O2 Zr1 Zr2 110.87(10) . 13_566
O2 Zr1 Zr2 166.10(10) 14_556 13_566
Zr2 Zr1 Zr2 60.42(3) 2_565 13_566
O3 Zr1 Zr2 91.19(18) . 14_556
O3 Zr1 Zr2 35.98(10) 14_556 14_556
O4 Zr1 Zr2 92.25(13) . 14_556
O4 Zr1 Zr2 35.80(8) 20_565 14_556
O2 Zr1 Zr2 110.87(10) 20_565 14_556
O2 Zr1 Zr2 166.11(10) 11_566 14_556
O2 Zr1 Zr2 74.55(10) . 14_556
O2 Zr1 Zr2 110.36(11) 14_556 14_556
Zr2 Zr1 Zr2 91.56(3) 2_565 14_556
Zr2 Zr1 Zr2 61.38(3) 13_566 14_556
O3 Zr1 Zr2 35.98(10) . .
O3 Zr1 Zr2 91.20(18) 14_556 .
O4 Zr1 Zr2 92.25(13) . .
O4 Zr1 Zr2 35.80(8) 20_565 .
O2 Zr1 Zr2 166.11(10) 20_565 .
O2 Zr1 Zr2 110.87(10) 11_566 .
O2 Zr1 Zr2 110.37(11) . .
O2 Zr1 Zr2 74.55(10) 14_556 .
Zr2 Zr1 Zr2 61.38(3) 2_565 .
Zr2 Zr1 Zr2 91.56(3) 13_566 .
Zr2 Zr1 Zr2 60.42(3) 14_556 .
O4 Zr2 O4 69.8(2) 13_566 20_565
O4 Zr2 O3 72.3(2) 13_566 2_565
O4 Zr2 O3 110.1(2) 20_565 2_565
O4 Zr2 O3 110.1(2) 13_566 .
O4 Zr2 O3 72.3(2) 20_565 .
O3 Zr2 O3 68.9(3) 2_565 .
O4 Zr2 O6 144.41(13) 13_566 .
O4 Zr2 O6 144.42(13) 20_565 .
O3 Zr2 O6 82.6(2) 2_565 .
O3 Zr2 O6 82.6(2) . .
O4 Zr2 O5 77.5(2) 13_566 .
O4 Zr2 O5 77.5(2) 20_565 .
O3 Zr2 O5 143.27(14) 2_565 .
O3 Zr2 O5 143.27(14) . .
O6 Zr2 O5 112.7(3) . .
O4 Zr2 O1 74.62(16) 13_566 8_556
O4 Zr2 O1 138.94(17) 20_565 8_556
O3 Zr2 O1 76.9(2) 2_565 8_556
O3 Zr2 O1 141.25(18) . 8_556
O6 Zr2 O1 75.44(13) . 8_556
O5 Zr2 O1 75.34(14) . 8_556
O4 Zr2 O1 138.94(18) 13_566 14_556
O4 Zr2 O1 74.62(16) 20_565 14_556
O3 Zr2 O1 141.25(18) 2_565 14_556
O3 Zr2 O1 76.9(2) . 14_556
O6 Zr2 O1 75.44(13) . 14_556
O5 Zr2 O1 75.34(14) . 14_556
O1 Zr2 O1 125.9(2) 8_556 14_556
O4 Zr2 Mo2 57.2(2) 13_566 8_556
O4 Zr2 Mo2 69.2(2) 20_565 8_556
O3 Zr2 Mo2 126.7(3) 2_565 8_556
O3 Zr2 Mo2 141.5(2) . 8_556
O6 Zr2 Mo2 130.4(2) . 8_556
O5 Zr2 Mo2 20.6(2) . 8_556
O1 Zr2 Mo2 74.7(3) 8_556 8_556
O1 Zr2 Mo2 91.5(3) 14_556 8_556
O4 Zr2 Mo2 69.2(2) 13_566 .
O4 Zr2 Mo2 57.1(2) 20_565 .
O3 Zr2 Mo2 141.5(2) 2_565 .
O3 Zr2 Mo2 126.7(3) . .
O6 Zr2 Mo2 130.4(2) . .
O5 Zr2 Mo2 20.6(2) . .
O1 Zr2 Mo2 91.5(3) 8_556 .
O1 Zr2 Mo2 74.7(3) 14_556 .
Mo2 Zr2 Mo2 18.8(5) 8_556 .
O4 Zr2 Zr1 89.74(13) 13_566 .
O4 Zr2 Zr1 36.61(14) 20_565 .
O3 Zr2 Zr1 88.66(18) 2_565 .
O3 Zr2 Zr1 35.69(16) . .
O6 Zr2 Zr1 114.91(12) . .
O5 Zr2 Zr1 111.89(13) . .
O1 Zr2 Zr1 161.23(11) 8_556 .
O1 Zr2 Zr1 72.83(11) 14_556 .
Mo2 Zr2 Zr1 105.80(19) 8_556 .
Mo2 Zr2 Zr1 92.5(2) . .
O4 Zr2 Zr1 36.61(14) 13_566 13_566
O4 Zr2 Zr1 89.74(13) 20_565 13_566
O3 Zr2 Zr1 35.69(16) 2_565 13_566
O3 Zr2 Zr1 88.66(18) . 13_566
O6 Zr2 Zr1 114.91(12) . 13_566
O5 Zr2 Zr1 111.89(13) . 13_566
O1 Zr2 Zr1 72.83(11) 8_556 13_566
O1 Zr2 Zr1 161.23(11) 14_556 13_566
Mo2 Zr2 Zr1 92.5(2) 8_556 13_566
Mo2 Zr2 Zr1 105.80(19) . 13_566
Zr1 Zr2 Zr1 88.43(3) . 13_566
Mo2 Mo2 O5 68.6(6) 8_556 .
Mo2 Mo2 O5 68.6(6) 8_556 14_556
O5 Mo2 O5 111.3(10) . 14_556
Mo2 Mo2 O9 72.0(6) 8_556 .
O5 Mo2 O9 107.2(7) . .
O5 Mo2 O9 107.2(7) 14_556 .
Mo2 Mo2 O10 171(4) 8_556 .
O5 Mo2 O10 115.5(17) . .
O5 Mo2 O10 115.5(17) 14_556 .
O9 Mo2 O10 99(4) . .
Mo2 Mo2 Zr2 80.6(2) 8_556 .
O5 Mo2 Zr2 31.3(4) . .
O5 Mo2 Zr2 91.2(6) 14_556 .
O9 Mo2 Zr2 137.8(5) . .
O10 Mo2 Zr2 107(3) . .
Mo2 Mo2 Zr2 80.6(2) 8_556 14_556
O5 Mo2 Zr2 91.2(6) . 14_556
O5 Mo2 Zr2 31.3(4) 14_556 14_556
O9 Mo2 Zr2 137.8(5) . 14_556
O10 Mo2 Zr2 107(3) . 14_556
Zr2 Mo2 Zr2 64.0(2) . 14_556
Mo2 O9 Mo2 36.1(11) . 8_556
O6 Mo3 O12 115(3) . 23
O6 Mo3 O12 115(3) . .
O12 Mo3 O12 126(5) 23 .
O6 Mo3 O11 110.2(16) . .
O12 Mo3 O11 90(3) 23 .
O12 Mo3 O11 90(3) . .

loop_
_geom_bond_atom_site_label_1
_geom_bond_atom_site_label_2
_geom_bond_distance
_geom_bond_site_symmetry_2
C1 O2 1.228(7) .
C1 O1 1.291(7) .
C1 C2 1.514(7) .
C2 C3 1.365(9) .
C2 C7 1.399(10) .
C3 C4 1.412(9) .
C3 H1 0.9500 .
C4 C5 1.366(11) .
C4 H2 0.9500 .
C5 C6 1.388(11) .
C5 C9 1.503(8) .
C6 C7 1.336(9) .
C6 H3 0.9500 .
C7 H4 0.9500 .
C8 C9 1.340(7) .
C8 C9 1.340(8) 21_665
C8 H5 0.9500 .
C9 C10 1.402(9) .
C10 C12 1.426(8) .
C10 C11 1.456(9) .
C11 C11 1.345(13) 14_557
C11 H6 0.9500 .
C12 C12 1.390(18) 14_557
Mo1 Mo1 1.328(4) 2_565
Mo1 O6 1.790(7) 2_565
Mo1 O6 1.790(7) .
Mo1 O8 1.795(17) .
Mo1 O7 1.805(17) .
O1 Zr2 2.232(4) 14_556
O2 Zr1 2.205(4) .
O3 Zr1 2.153(6) .
O3 Zr2 2.168(4) 2_565
O3 Zr2 2.168(4) .
O4 Zr2 2.150(3) 2_565
O4 Zr2 2.150(3) 13_566
O4 Zr1 2.192(6) .
O5 Mo2 1.489(10) .
O5 Mo2 1.489(10) 8_556
O5 Zr2 2.196(6) .
O6 Mo3 1.890(11) .
O6 Zr2 2.169(6) .
Zr1 Zr2 3.5039(8) 2_565
Zr1 Zr2 3.5039(8) 13_566
Zr1 Zr2 3.5039(8) 14_556
Zr1 Zr2 3.5039(8) .
Zr2 Mo2 3.328(12) 8_556
Zr2 Mo2 3.328(12) .
Mo2 Mo2 1.09(3) 8_556
Mo2 O9 1.758(19) .
Mo2 O10 1.81(2) .
Mo3 O12 2.18(8) 23
Mo3 O12 2.18(8) .
Mo3 O11 2.27(5) .

loop_
_geom_torsion_atom_site_label_1
_geom_torsion_atom_site_label_2
_geom_torsion_atom_site_label_3
_geom_torsion_atom_site_label_4
_geom_torsion
_geom_torsion_site_symmetry_1
_geom_torsion_site_symmetry_4
O2 C1 C2 C3 -5.0(9) . .
O1 C1 C2 C3 175.3(6) . .
O2 C1 C2 C7 176.3(6) . .
O1 C1 C2 C7 -3.4(9) . .
C7 C2 C3 C4 -0.4(12) . .
C1 C2 C3 C4 -179.1(7) . .
C2 C3 C4 C5 1.3(13) . .
C3 C4 C5 C6 -1.2(12) . .
C3 C4 C5 C9 -179.5(7) . .
C4 C5 C6 C7 0.3(13) . .
C9 C5 C6 C7 178.4(8) . .
C5 C6 C7 C2 0.6(13) . .
C3 C2 C7 C6 -0.5(12) . .
C1 C2 C7 C6 178.2(7) . .
C9 C8 C9 C10 3(2) 21_665 .
C9 C8 C9 C5 178.5(9) 21_665 .
C4 C5 C9 C8 57.8(13) . .
C6 C5 C9 C8 -120.4(11) . .
C4 C5 C9 C10 -126.5(10) . .
C6 C5 C9 C10 55.3(13) . .
C8 C9 C10 C12 -2.2(17) . .
C5 C9 C10 C12 -177.9(10) . .
C8 C9 C10 C11 -177.7(11) . .
C5 C9 C10 C11 6.5(16) . .
C9 C10 C11 C11 177.7(7) . 14_557
C12 C10 C11 C11 1.9(13) . 14_557
C9 C10 C12 C12 -177.8(7) . 14_557
C11 C10 C12 C12 -1.9(13) . 14_557
C9 C10 C12 C10 2(2) . 21_665
C11 C10 C12 C10 177.5(8) . 21_665
O2 C1 O1 Zr2 8.5(10) . 14_556
C2 C1 O1 Zr2 -171.8(4) . 14_556
O1 C1 O2 Zr1 -5.4(10) . .
C2 C1 O2 Zr1 174.9(4) . .
O6 Mo1 O6 Mo1 55.4(3) 2_565 2_565
O8 Mo1 O6 Mo1 175.8(5) . 2_565
O7 Mo1 O6 Mo1 -58.3(2) . 2_565
Mo1 Mo1 O6 Zr2 -105.5(2) 2_565 .
O6 Mo1 O6 Zr2 -50.1(3) 2_565 .
O8 Mo1 O6 Zr2 70.2(6) . .
O7 Mo1 O6 Zr2 -163.9(2) . .
O6 Mo1 O7 Mo1 -58.22(16) 2_565 2_565
O6 Mo1 O7 Mo1 58.23(16) . 2_565
O8 Mo1 O7 Mo1 180.000(2) . 2_565
Zr2 O5 Mo2 Mo2 -107.9(6) . 8_556
Mo2 O5 Mo2 O5 54.9(10) 8_556 14_556
Zr2 O5 Mo2 O5 -53.1(11) . 14_556
Mo2 O5 Mo2 O9 -62.0(7) 8_556 .
Zr2 O5 Mo2 O9 -169.9(3) . .
Mo2 O5 Mo2 O10 -171(4) 8_556 .
Zr2 O5 Mo2 O10 81(4) . .
Mo2 O5 Mo2 Zr2 107.9(6) 8_556 .
Mo2 O5 Mo2 Zr2 79.4(4) 8_556 14_556
Zr2 O5 Mo2 Zr2 -28.5(7) . 14_556
O5 Mo2 O9 Mo2 59.8(7) . 8_556
O5 Mo2 O9 Mo2 -59.8(7) 14_556 8_556
O10 Mo2 O9 Mo2 180.0 . 8_556
Zr2 Mo2 O9 Mo2 52.0(8) . 8_556
Zr2 Mo2 O9 Mo2 -52.0(8) 14_556 8_556
Zr2 O6 Mo3 O12 100(3) . 23
Zr2 O6 Mo3 O12 -100(3) . .
Zr2 O6 Mo3 O11 0.000(12) . .
